data_7036524
loop_
_publ_author_name
'Rajaraman, A.'
'Sahoo, A. R.'
'Hild, F.'
'Fischmeister, C.'
'Achard, M.'
'Bruneau, C.'

_publ_section_title
;
 Ruthenium(ii) and iridium(iii) complexes featuring NHC-sulfonate chelate.
;
_journal_issue 40
_journal_name_full 'Dalton transactions (Cambridge, England : 2003)'
_journal_page_first 17467
_journal_page_last 17472
_journal_paper_doi 10.1039/c5dt02867a
_journal_volume 44
_journal_year 2015
_chemical_compound_source 'synthesis as described'
_chemical_formula_moiety 'C13 H16 N2 O3 S'
_chemical_formula_sum 'C13 H16 N2 O3 S'
_chemical_formula_weight 280.34
_chemical_name_systematic
;
 ?
;
_space_group_crystal_system monoclinic
_space_group_IT_number 14
_space_group_name_Hall '-P 2ybc'
_space_group_name_H-M_alt 'P 1 21/c 1'
_symmetry_space_group_name_Hall '-P 2ybc'
_symmetry_space_group_name_H-M 'P 1 21/c 1'
_atom_sites_solution_hydrogens geom
_audit_update_record
;
2015-07-23 deposited with the CCDC.
2015-09-15 downloaded from the CCDC.
;
_cell_angle_alpha 90
_cell_angle_beta 94.7510(10)
_cell_angle_gamma 90
_cell_formula_units_Z 4
_cell_length_a 7.6934(3)
_cell_length_b 21.5785(7)
_cell_length_c 7.8789(3)
_cell_measurement_reflns_used 7241
_cell_measurement_temperature 150(2)
_cell_measurement_theta_max 26.71
_cell_measurement_theta_min 2.66
_cell_measurement_wavelength 0.71073
_cell_volume 1303.50(8)
_computing_cell_refinement 'Bruker APEX2 (Bruker, 2006)'
_computing_data_collection 'Bruker APEX2 (Bruker, 2006)'
_computing_data_reduction 'Bruker APEX2 (Bruker, 2006)'
_computing_molecular_graphics 'Ortep-3 for Windows (Farrugia, 1997)'
_computing_publication_material 'CRYSCALc (T. Roisnel, local program, 2014)'
_computing_structure_refinement 'SHELXL-97 (Sheldrick, 2008)'
_computing_structure_solution 'SIR97 (Altomare et al., 1999)'
_diffrn_ambient_temperature 150(2)
_diffrn_detector 'CCD plate'
_diffrn_measured_fraction_theta_full 0.998
_diffrn_measured_fraction_theta_max 0.998
_diffrn_measurement_device_type 'APEXII, Bruker-AXS'
_diffrn_measurement_method 'CCD rotation images, thin slices'
_diffrn_radiation_monochromator graphite
_diffrn_radiation_probe x-ray
_diffrn_radiation_source 'fine-focus sealed tube'
_diffrn_radiation_type MoK\a
_diffrn_radiation_wavelength 0.71073
_diffrn_reflns_av_R_equivalents 0.0346
_diffrn_reflns_av_unetI/netI 0.0254
_diffrn_reflns_limit_h_max 10
_diffrn_reflns_limit_h_min -9
_diffrn_reflns_limit_k_max 20
_diffrn_reflns_limit_k_min -28
_diffrn_reflns_limit_l_max 10
_diffrn_reflns_limit_l_min -9
_diffrn_reflns_number 19507
_diffrn_reflns_theta_full 25.242
_diffrn_reflns_theta_max 27.503
_diffrn_reflns_theta_min 3.209
_exptl_absorpt_coefficient_mu 0.254
_exptl_absorpt_correction_T_max 0.970
_exptl_absorpt_correction_T_min 0.879
_exptl_absorpt_correction_type multi-scan
_exptl_absorpt_process_details
;
  [Sheldrick, G.M. (2002). SADABS Bruker AXS Inc., Madison, Wisconsin, USA]
;
_exptl_crystal_colour colourless
_exptl_crystal_density_diffrn 1.428
_exptl_crystal_description prism
_exptl_crystal_F_000 592
_exptl_crystal_size_max 0.580
_exptl_crystal_size_mid 0.200
_exptl_crystal_size_min 0.120
_refine_diff_density_max 0.333
_refine_diff_density_min -0.435
_refine_diff_density_rms 0.048
_refine_ls_extinction_method none
_refine_ls_goodness_of_fit_ref 1.046
_refine_ls_hydrogen_treatment constr
_refine_ls_matrix_type full
_refine_ls_number_parameters 175
_refine_ls_number_reflns 2981
_refine_ls_number_restraints 0
_refine_ls_restrained_S_all 1.046
_refine_ls_R_factor_all 0.0454
_refine_ls_R_factor_gt 0.0353
_refine_ls_shift/su_max 0.013
_refine_ls_shift/su_mean 0.000
_refine_ls_structure_factor_coef Fsqd
_refine_ls_weighting_details 'w=1/[\s^2^(Fo^2^)+(0.0404P)^2^+0.6384P] where P=(Fo^2^+2Fc^2^)/3'
_refine_ls_weighting_scheme calc
_refine_ls_wR_factor_gt 0.0860
_refine_ls_wR_factor_ref 0.0910
_reflns_number_gt 2479
_reflns_number_total 2981
_reflns_threshold_expression >2sigma(I)
_cod_data_source_file c5dt02867a2.cif
_cod_data_source_block CFFH35
_cod_depositor_comments
;
The following automatic conversions were performed:

'_space_group_crystal_system' value 'Monoclinic' changed to
'monoclinic' according to
/usr/data/users/saulius/crontab/automatic-downloads/rss-feeds/RSC/lib/dictionaries/cif_core.dic
dictionary named 'cif_core.dic' version 2.4.2 from 2011-04-26.

Automatic conversion script
Id: cif_fix_values 3271 2015-04-21 07:52:19Z andrius 

 Adding full bibliography for 7036522--7036524.cif.
;
_cod_database_code 7036524

loop_
_space_group_symop_operation_xyz
x,y,z
-x,y+1/2,-z+1/2
-x,-y,-z
x,-y+1/2,z+1/2

loop_
_atom_site_label
_atom_site_type_symbol
_atom_site_fract_x
_atom_site_fract_y
_atom_site_fract_z
_atom_site_U_iso_or_equiv
_atom_site_adp_type
_atom_site_occupancy
_atom_site_symmetry_multiplicity
_atom_site_calc_flag
_atom_site_refinement_flags
_atom_site_disorder_assembly
S1 S 0.75845(5) 0.04198(2) 1.11853(5) 0.02013(12) Uani 1 1 d . .
O1 O 0.91301(14) 0.08035(5) 1.13754(15) 0.0296(3) Uani 1 1 d . .
O2 O 0.76857(16) -0.01362(5) 1.22243(15) 0.0319(3) Uani 1 1 d . .
O3 O 0.59780(14) 0.07651(5) 1.12703(15) 0.0264(3) Uani 1 1 d . .
C4 C 0.7468(2) 0.00970(7) 0.90751(19) 0.0211(3) Uani 1 1 d . .
H4A H 0.8540 -0.0146 0.8943 0.025 Uiso 1 1 calc R U
H4B H 0.6464 -0.0190 0.8935 0.025 Uiso 1 1 calc R U
N5 N 0.72819(16) 0.05660(6) 0.77370(16) 0.0206(3) Uani 1 1 d . .
C6 C 0.8467(2) 0.06897(8) 0.6561(2) 0.0256(3) Uani 1 1 d . .
H6 H 0.9566 0.0495 0.6490 0.031 Uiso 1 1 calc R U
C7 C 0.7771(2) 0.11391(8) 0.5532(2) 0.0263(4) Uani 1 1 d . .
H7 H 0.8285 0.1319 0.4593 0.032 Uiso 1 1 calc R U
N8 N 0.61690(16) 0.12907(6) 0.60952(16) 0.0209(3) Uani 1 1 d . .
C9 C 0.5900(2) 0.09323(7) 0.7424(2) 0.0225(3) Uani 1 1 d . .
H9 H 0.4892 0.0937 0.8045 0.027 Uiso 1 1 calc R U
C10 C 0.49892(19) 0.17805(7) 0.54670(19) 0.0206(3) Uani 1 1 d . .
C11 C 0.5486(2) 0.23930(7) 0.5797(2) 0.0234(3) Uani 1 1 d . .
C12 C 0.4302(2) 0.28532(7) 0.5257(2) 0.0260(3) Uani 1 1 d . .
H12 H 0.4603 0.3275 0.5471 0.031 Uiso 1 1 calc R U
C13 C 0.2691(2) 0.27145(8) 0.4411(2) 0.0254(3) Uani 1 1 d . .
C14 C 0.2275(2) 0.20965(7) 0.4080(2) 0.0242(3) Uani 1 1 d . .
H14 H 0.1186 0.2000 0.3481 0.029 Uiso 1 1 calc R U
C15 C 0.3398(2) 0.16172(7) 0.45967(19) 0.0216(3) Uani 1 1 d . .
C16 C 0.7217(2) 0.25609(8) 0.6712(2) 0.0297(4) Uani 1 1 d . .
H16A H 0.7261 0.3009 0.6915 0.045 Uiso 1 1 calc R U
H16B H 0.8158 0.2441 0.6013 0.045 Uiso 1 1 calc R U
H16C H 0.7357 0.2342 0.7804 0.045 Uiso 1 1 calc R U
C17 C 0.1435(2) 0.32257(8) 0.3852(3) 0.0358(4) Uani 1 1 d . .
H17A H 0.0469 0.3230 0.4588 0.054 Uiso 1 1 calc R U
H17B H 0.0976 0.3154 0.2670 0.054 Uiso 1 1 calc R U
H17C H 0.2042 0.3625 0.3933 0.054 Uiso 1 1 calc R U
C18 C 0.2923(2) 0.09509(7) 0.4230(2) 0.0270(4) Uani 1 1 d . .
H18A H 0.2693 0.0742 0.5292 0.041 Uiso 1 1 calc R U
H18B H 0.3889 0.0744 0.3725 0.041 Uiso 1 1 calc R U
H18C H 0.1876 0.0933 0.3432 0.041 Uiso 1 1 calc R U

loop_
_atom_site_aniso_label
_atom_site_aniso_U_11
_atom_site_aniso_U_22
_atom_site_aniso_U_33
_atom_site_aniso_U_23
_atom_site_aniso_U_13
_atom_site_aniso_U_12
S1 0.0180(2) 0.02086(19) 0.0212(2) 0.00135(14) -0.00053(14) 0.00152(14)
O1 0.0216(6) 0.0343(6) 0.0322(7) -0.0054(5) -0.0010(5) -0.0052(5)
O2 0.0390(7) 0.0283(6) 0.0281(7) 0.0079(5) 0.0016(5) 0.0050(5)
O3 0.0217(6) 0.0285(6) 0.0291(6) -0.0005(5) 0.0034(5) 0.0046(5)
C4 0.0211(8) 0.0195(7) 0.0221(8) 0.0011(6) -0.0009(6) 0.0017(6)
N5 0.0185(7) 0.0216(6) 0.0216(7) -0.0005(5) 0.0001(5) -0.0001(5)
C6 0.0201(8) 0.0302(8) 0.0271(9) -0.0007(7) 0.0046(6) 0.0009(6)
C7 0.0225(8) 0.0317(9) 0.0255(9) 0.0020(7) 0.0065(6) 0.0000(6)
N8 0.0197(7) 0.0238(7) 0.0190(7) 0.0014(5) -0.0007(5) -0.0001(5)
C9 0.0201(8) 0.0251(8) 0.0222(8) 0.0011(6) 0.0015(6) 0.0006(6)
C10 0.0212(8) 0.0229(7) 0.0178(8) 0.0021(6) 0.0020(6) 0.0022(6)
C11 0.0259(8) 0.0268(8) 0.0175(8) -0.0009(6) 0.0022(6) -0.0031(6)
C12 0.0332(9) 0.0212(8) 0.0243(8) 0.0000(6) 0.0062(7) -0.0012(6)
C13 0.0258(8) 0.0272(8) 0.0237(8) 0.0042(6) 0.0055(6) 0.0039(6)
C14 0.0218(8) 0.0288(8) 0.0217(8) 0.0029(6) 0.0002(6) 0.0004(6)
C15 0.0227(8) 0.0241(8) 0.0183(8) -0.0004(6) 0.0040(6) -0.0019(6)
C16 0.0319(9) 0.0287(9) 0.0278(9) -0.0017(7) -0.0018(7) -0.0055(7)
C17 0.0329(10) 0.0312(9) 0.0436(11) 0.0079(8) 0.0049(8) 0.0072(7)
C18 0.0265(8) 0.0259(8) 0.0280(9) -0.0020(7) -0.0018(7) -0.0031(7)

loop_
_atom_type_symbol
_atom_type_description
_atom_type_scat_dispersion_real
_atom_type_scat_dispersion_imag
_atom_type_scat_source
C C 0.0033 0.0016 'International Tables Vol C Tables 4.2.6.8 and 6.1.1.4'
H H 0.0000 0.0000 'International Tables Vol C Tables 4.2.6.8 and 6.1.1.4'
N N 0.0061 0.0033 'International Tables Vol C Tables 4.2.6.8 and 6.1.1.4'
O O 0.0106 0.0060 'International Tables Vol C Tables 4.2.6.8 and 6.1.1.4'
S S 0.1246 0.1234 'International Tables Vol C Tables 4.2.6.8 and 6.1.1.4'

loop_
_geom_angle_atom_site_label_1
_geom_angle_atom_site_label_2
_geom_angle_atom_site_label_3
_geom_angle
O1 S1 O3 113.43(7)
O1 S1 O2 114.19(7)
O3 S1 O2 113.90(7)
O1 S1 C4 107.16(7)
O3 S1 C4 105.34(7)
O2 S1 C4 101.40(7)
N5 C4 S1 113.17(10)
N5 C4 H4A 108.9
S1 C4 H4A 108.9
N5 C4 H4B 108.9
S1 C4 H4B 108.9
H4A C4 H4B 107.8
C9 N5 C6 108.85(13)
C9 N5 C4 125.06(13)
C6 N5 C4 126.06(13)
C7 C6 N5 106.98(14)
C7 C6 H6 126.5
N5 C6 H6 126.5
C6 C7 N8 107.31(14)
C6 C7 H7 126.3
N8 C7 H7 126.3
C9 N8 C7 108.40(13)
C9 N8 C10 123.83(13)
C7 N8 C10 127.64(13)
N5 C9 N8 108.45(14)
N5 C9 H9 125.8
N8 C9 H9 125.8
C11 C10 C15 123.10(14)
C11 C10 N8 118.15(13)
C15 C10 N8 118.73(13)
C12 C11 C10 117.20(15)
C12 C11 C16 120.40(14)
C10 C11 C16 122.40(14)
C11 C12 C13 121.91(15)
C11 C12 H12 119.0
C13 C12 H12 119.0
C12 C13 C14 118.57(15)
C12 C13 C17 120.45(15)
C14 C13 C17 120.98(15)
C15 C14 C13 122.13(15)
C15 C14 H14 118.9
C13 C14 H14 118.9
C14 C15 C10 117.07(14)
C14 C15 C18 121.34(14)
C10 C15 C18 121.60(14)
C11 C16 H16A 109.5
C11 C16 H16B 109.5
H16A C16 H16B 109.5
C11 C16 H16C 109.5
H16A C16 H16C 109.5
H16B C16 H16C 109.5
C13 C17 H17A 109.5
C13 C17 H17B 109.5
H17A C17 H17B 109.5
C13 C17 H17C 109.5
H17A C17 H17C 109.5
H17B C17 H17C 109.5
C15 C18 H18A 109.5
C15 C18 H18B 109.5
H18A C18 H18B 109.5
C15 C18 H18C 109.5
H18A C18 H18C 109.5
H18B C18 H18C 109.5

loop_
_geom_bond_atom_site_label_1
_geom_bond_atom_site_label_2
_geom_bond_distance
S1 O1 1.4465(12)
S1 O3 1.4496(11)
S1 O2 1.4509(12)
S1 C4 1.7980(15)
C4 N5 1.4600(19)
C4 H4A 0.9900
C4 H4B 0.9900
N5 C9 1.3313(19)
N5 C6 1.379(2)
C6 C7 1.346(2)
C6 H6 0.9500
C7 N8 1.383(2)
C7 H7 0.9500
N8 C9 1.332(2)
N8 C10 1.4531(19)
C9 H9 0.9500
C10 C11 1.394(2)
C10 C15 1.398(2)
C11 C12 1.391(2)
C11 C16 1.504(2)
C12 C13 1.391(2)
C12 H12 0.9500
C13 C14 1.391(2)
C13 C17 1.508(2)
C14 C15 1.387(2)
C14 H14 0.9500
C15 C18 1.506(2)
C16 H16A 0.9800
C16 H16B 0.9800
C16 H16C 0.9800
C17 H17A 0.9800
C17 H17B 0.9800
C17 H17C 0.9800
C18 H18A 0.9800
C18 H18B 0.9800
C18 H18C 0.9800

loop_
_geom_torsion_atom_site_label_1
_geom_torsion_atom_site_label_2
_geom_torsion_atom_site_label_3
_geom_torsion_atom_site_label_4
_geom_torsion
O1 S1 C4 N5 -62.36(12)
O3 S1 C4 N5 58.72(12)
O2 S1 C4 N5 177.66(11)
S1 C4 N5 C9 -65.91(17)
S1 C4 N5 C6 116.35(15)
C9 N5 C6 C7 0.05(18)
C4 N5 C6 C7 178.10(14)
N5 C6 C7 N8 0.46(18)
C6 C7 N8 C9 -0.82(18)
C6 C7 N8 C10 175.23(14)
C6 N5 C9 N8 -0.57(17)
C4 N5 C9 N8 -178.64(13)
C7 N8 C9 N5 0.85(17)
C10 N8 C9 N5 -175.38(13)
C9 N8 C10 C11 105.77(17)
C7 N8 C10 C11 -69.7(2)
C9 N8 C10 C15 -72.83(19)
C7 N8 C10 C15 111.70(18)
C15 C10 C11 C12 1.5(2)
N8 C10 C11 C12 -176.99(13)
C15 C10 C11 C16 -179.01(15)
N8 C10 C11 C16 2.5(2)
C10 C11 C12 C13 -0.4(2)
C16 C11 C12 C13 -179.89(15)
C11 C12 C13 C14 -0.9(2)
C11 C12 C13 C17 179.64(15)
C12 C13 C14 C15 1.3(2)
C17 C13 C14 C15 -179.27(15)
C13 C14 C15 C10 -0.3(2)
C13 C14 C15 C18 179.89(15)
C11 C10 C15 C14 -1.2(2)
N8 C10 C15 C14 177.32(13)
C11 C10 C15 C18 178.64(15)
N8 C10 C15 C18 -2.8(2)
